data_4515370
loop_
_publ_author_name
'Li, Xiu-Yuan'
'Ma, Li-Na'
'Liu, Yang'
'Hou, Lei'
'Wang, Yao-Yu'
'Zhu, Zhonghua'

_publ_section_title
;
 Honeycomb Metal-Organic Framework with Lewis Acidic and Basic
 Bifunctional Sites: Selective Adsorption and CO<sub>2</sub> Catalytic
 Fixation.
;
_journal_issue 13
_journal_name_full 'ACS applied materials &amp; interfaces'
_journal_page_first 10965
_journal_page_last 10973
_journal_paper_doi 10.1021/acsami.8b01291
_journal_volume 10
_journal_year 2018
_chemical_formula_sum 'C18 H10 Ba2 N2 O11'
_chemical_formula_weight 704.96
_space_group_crystal_system hexagonal
_space_group_IT_number 178
_space_group_name_Hall 'P 61 2 (0 0 5)'
_space_group_name_H-M_alt 'P 61 2 2'
_atom_sites_solution_hydrogens mixed
_audit_creation_method SHELXL-2014/7
_cell_angle_alpha 90
_cell_angle_beta 90
_cell_angle_gamma 120
_cell_formula_units_Z 12
_cell_length_a 13.841(4)
_cell_length_b 13.841(4)
_cell_length_c 47.743(14)
_cell_measurement_reflns_used 5383
_cell_measurement_temperature 296(2)
_cell_measurement_theta_max 24.51
_cell_measurement_theta_min 2.41
_cell_volume 7921(4)
_computing_structure_refinement 'SHELXL-2014/7 (Sheldrick, 2014)'
_diffrn_ambient_temperature 296(2)
_diffrn_measured_fraction_theta_full 0.995
_diffrn_measured_fraction_theta_max 0.995
_diffrn_measurement_device_type 'Bruker APEX-II CCD'
_diffrn_radiation_type MoK\a
_diffrn_radiation_wavelength 0.71073
_diffrn_reflns_av_R_equivalents 0.0711
_diffrn_reflns_av_unetI/netI 0.0471
_diffrn_reflns_Laue_measured_fraction_full 0.995
_diffrn_reflns_Laue_measured_fraction_max 0.995
_diffrn_reflns_limit_h_max 16
_diffrn_reflns_limit_h_min -11
_diffrn_reflns_limit_k_max 10
_diffrn_reflns_limit_k_min -16
_diffrn_reflns_limit_l_max 47
_diffrn_reflns_limit_l_min -56
_diffrn_reflns_number 30431
_diffrn_reflns_point_group_measured_fraction_full 0.997
_diffrn_reflns_point_group_measured_fraction_max 0.997
_diffrn_reflns_theta_full 25.044
_diffrn_reflns_theta_max 25.044
_diffrn_reflns_theta_min 1.901
_exptl_absorpt_coefficient_mu 3.016
_exptl_absorpt_correction_type multi-scan
_exptl_absorpt_process_details sadabs
_exptl_crystal_colour colorless
_exptl_crystal_density_diffrn 1.773
_exptl_crystal_description block
_exptl_crystal_F_000 3984
_exptl_crystal_size_max 0.220
_exptl_crystal_size_mid 0.150
_exptl_crystal_size_min 0.110
_exptl_transmission_factor_max 0.7455
_exptl_transmission_factor_min 0.6012
_refine_diff_density_max 1.563
_refine_diff_density_min -1.293
_refine_diff_density_rms 0.163
_refine_ls_abs_structure_details
;
 Refined as an inversion twin.
;
_refine_ls_abs_structure_Flack 0.11(7)
_refine_ls_extinction_method none
_refine_ls_goodness_of_fit_ref 1.096
_refine_ls_hydrogen_treatment constr
_refine_ls_matrix_type full
_refine_ls_number_parameters 300
_refine_ls_number_reflns 4688
_refine_ls_number_restraints 18
_refine_ls_restrained_S_all 1.104
_refine_ls_R_factor_all 0.0755
_refine_ls_R_factor_gt 0.0661
_refine_ls_shift/su_max 0.000
_refine_ls_shift/su_mean 0.000
_refine_ls_structure_factor_coef Fsqd
_refine_ls_weighting_details 'w=1/[\s^2^(Fo^2^)+(0.0366P)^2^+125.9555P] where P=(Fo^2^+2Fc^2^)/3'
_refine_ls_weighting_scheme calc
_refine_ls_wR_factor_gt 0.1503
_refine_ls_wR_factor_ref 0.1560
_reflns_Friedel_coverage 0.645
_reflns_Friedel_fraction_full 1.000
_reflns_Friedel_fraction_max 1.000
_reflns_number_gt 4147
_reflns_number_total 4688
_reflns_threshold_expression 'I > 2\s(I)'
_cod_data_source_file am8b01291_si_002.cif
_cod_data_source_block 1
_cod_original_cell_volume 7921(5)
_cod_original_sg_symbol_Hall 'P 61 2 (0 0 -1)'
_cod_database_code 4515370
_shelx_shelxl_version_number 2014/7
_shelx_space_group_comment
;
The symmetry employed for this shelxl refinement is uniquely defined
by the following loop, which should always be used as a source of
symmetry information in preference to the above space-group names.
They are only intended as comments.
;
_shelx_estimated_absorpt_t_min 0.557
_shelx_estimated_absorpt_t_max 0.733

loop_
_space_group_symop_operation_xyz
'x, y, z'
'x-y, x, z+1/6'
'-y, x-y, z+1/3'
'-x, -y, z+1/2'
'-x+y, -x, z+2/3'
'y, -x+y, z+5/6'
'-y, -x, -z+5/6'
'x-y, -y, -z'
'x, x-y, -z+1/6'
'y, x, -z+1/3'
'-x+y, y, -z+1/2'
'-x, -x+y, -z+2/3'

loop_
_atom_site_label
_atom_site_type_symbol
_atom_site_fract_x
_atom_site_fract_y
_atom_site_fract_z
_atom_site_U_iso_or_equiv
_atom_site_adp_type
_atom_site_occupancy
_atom_site_site_symmetry_order
_atom_site_calc_flag
_atom_site_refinement_flags_posn
_atom_site_refinement_flags_adp
_atom_site_refinement_flags_occupancy
Ba1 Ba 0.30536(12) 0.65268(6) 0.0833 0.0354(4) Uani 1 2 d S T P
Ba2 Ba 0.32685(7) 0.67315(7) -0.0833 0.0419(4) Uani 1 2 d S T P
Ba3 Ba -0.01329(10) 0.53178(11) -0.12192(2) 0.0625(5) Uani 1 1 d . . .
N2 N -0.0436(12) 0.3495(11) 0.1178(2) 0.031(3) Uani 1 1 d . . .
H2 H -0.1145 0.3090 0.1155 0.038 Uiso 1 1 calc R U .
N1 N 0.0119(13) 0.3837(10) 0.0448(2) 0.034(3) Uani 1 1 d . . .
H1 H 0.0824 0.4127 0.0477 0.041 Uiso 1 1 calc R U .
O1 O 0.2178(13) 0.5045(11) -0.0461(2) 0.055(4) Uani 1 1 d . . .
O2 O 0.0955(11) 0.4920(10) -0.07785(19) 0.047(3) Uani 1 1 d . . .
O3 O -0.3250(11) 0.2074(10) -0.0502(2) 0.052(4) Uani 1 1 d . . .
O4 O -0.3482(17) 0.1189(17) -0.0096(4) 0.118(7) Uani 1 1 d . U .
O7 O -0.2484(11) 0.2525(9) 0.2088(2) 0.038(3) Uani 1 1 d . . .
O8 O -0.1191(11) 0.3493(12) 0.2421(2) 0.051(3) Uani 1 1 d . . .
O9 O 0.2940(12) 0.5000(13) 0.2125(2) 0.053(4) Uani 1 1 d . . .
O10 O 0.3223(15) 0.452(2) 0.1695(3) 0.098(7) Uani 1 1 d . . .
O6 O 0.1177(11) 0.4528(13) 0.0946(2) 0.061(4) Uani 1 1 d . . .
O5 O -0.1530(10) 0.3188(14) 0.0680(2) 0.065(5) Uani 1 1 d . . .
C1 C 0.1149(16) 0.4742(14) -0.0530(3) 0.036(4) Uani 1 1 d . . .
C2 C 0.0251(13) 0.4061(12) -0.0327(3) 0.026(3) Uani 1 1 d . U .
C3 C 0.0572(13) 0.4217(13) -0.0039(3) 0.031(4) Uani 1 1 d . . .
H3 H 0.1311 0.4684 0.0013 0.037 Uiso 1 1 calc R U .
C4 C -0.0264(14) 0.3642(12) 0.0164(3) 0.027(3) Uani 1 1 d . . .
C5 C -0.1386(16) 0.2906(15) 0.0087(3) 0.045(5) Uani 1 1 d . . .
H5 H -0.1947 0.2534 0.0219 0.055 Uiso 1 1 calc R U .
C6 C -0.1600(18) 0.2771(14) -0.0205(4) 0.057(7) Uani 1 1 d . . .
C7 C -0.0841(17) 0.3374(15) -0.0401(3) 0.049(5) Uani 1 1 d . . .
H7 H -0.1057 0.3324 -0.0587 0.059 Uiso 1 1 calc R U .
C8 C -0.280(2) 0.1976(16) -0.0275(4) 0.065(7) Uani 1 1 d . . .
C17 C -0.1453(15) 0.3155(14) 0.2160(3) 0.032(4) Uani 1 1 d . U .
C13 C -0.0521(16) 0.3481(14) 0.1957(3) 0.034(4) Uani 1 1 d . . .
C14 C 0.0599(15) 0.3915(15) 0.2020(3) 0.036(4) Uani 1 1 d . . .
H14 H 0.0827 0.4062 0.2206 0.044 Uiso 1 1 calc R U .
C15 C 0.1364(15) 0.4129(18) 0.1821(4) 0.044(5) Uani 1 1 d . . .
C16 C 0.1067(16) 0.4024(16) 0.1535(3) 0.039(4) Uani 1 1 d . . .
H16 H 0.1603 0.4208 0.1396 0.046 Uiso 1 1 calc R U .
C11 C -0.0050(16) 0.3638(14) 0.1464(3) 0.032(4) Uani 1 1 d . . .
C12 C -0.0843(15) 0.3349(15) 0.1669(3) 0.042(4) Uani 1 1 d . . .
H12 H -0.1587 0.3068 0.1620 0.051 Uiso 1 1 calc R U .
C18 C 0.2590(15) 0.4596(17) 0.1881(3) 0.039(4) Uani 1 1 d . . .
C10 C 0.0157(15) 0.3906(13) 0.0948(3) 0.033(4) Uani 1 1 d . . .
C9 C -0.0555(17) 0.3596(13) 0.0675(3) 0.039(4) Uani 1 1 d . . .
O1W O -0.022(2) 0.736(3) -0.1205(4) 0.175(13) Uani 1 1 d . . .
H1WA H 0.0319 0.7856 -0.1301 0.263 Uiso 1 1 d R U .
H1WB H -0.0161 0.7574 -0.1036 0.263 Uiso 1 1 d R U .

loop_
_atom_site_aniso_label
_atom_site_aniso_U_11
_atom_site_aniso_U_22
_atom_site_aniso_U_33
_atom_site_aniso_U_23
_atom_site_aniso_U_13
_atom_site_aniso_U_12
Ba1 0.0456(8) 0.0407(6) 0.0216(7) -0.0023(5) 0.000 0.0228(4)
Ba2 0.0518(7) 0.0518(7) 0.0195(7) 0.0006(5) 0.0006(5) 0.0240(8)
Ba3 0.0507(7) 0.0608(8) 0.0214(5) 0.0080(5) -0.0055(5) -0.0130(6)
N2 0.052(9) 0.039(7) 0.010(6) 0.003(5) -0.002(6) 0.028(7)
N1 0.047(9) 0.033(7) 0.013(5) 0.006(5) 0.012(6) 0.013(7)
O1 0.098(12) 0.057(8) 0.016(5) 0.006(5) 0.003(7) 0.043(8)
O2 0.065(8) 0.056(8) 0.010(5) 0.009(5) -0.007(5) 0.024(7)
O3 0.061(9) 0.033(7) 0.038(7) 0.008(5) -0.022(6) 0.005(6)
O4 0.110(11) 0.094(11) 0.095(10) 0.043(8) -0.040(8) 0.010(8)
O7 0.063(9) 0.033(7) 0.018(5) 0.009(5) 0.015(5) 0.023(6)
O8 0.067(9) 0.083(10) 0.016(5) -0.001(5) 0.013(5) 0.047(8)
O9 0.072(9) 0.094(11) 0.029(6) -0.014(7) -0.006(6) 0.067(9)
O10 0.111(14) 0.20(2) 0.039(8) -0.053(11) -0.023(9) 0.120(15)
O6 0.038(8) 0.079(11) 0.032(6) -0.008(7) -0.001(6) 0.004(7)
O5 0.024(7) 0.116(13) 0.034(7) 0.031(7) 0.001(5) 0.019(7)
C1 0.058(12) 0.029(9) 0.015(7) -0.016(7) -0.014(7) 0.016(8)
C2 0.039(8) 0.022(7) 0.010(5) -0.003(5) -0.008(6) 0.009(6)
C3 0.029(8) 0.025(8) 0.026(8) -0.016(7) -0.010(7) 0.005(7)
C4 0.045(10) 0.023(8) 0.018(7) -0.005(6) -0.012(7) 0.022(7)
C5 0.052(12) 0.037(10) 0.020(8) 0.008(7) -0.014(8) 0.002(9)
C6 0.071(14) 0.021(9) 0.035(10) 0.012(7) -0.032(10) -0.010(9)
C7 0.060(12) 0.045(11) 0.022(8) 0.010(7) -0.021(8) 0.011(10)
C8 0.090(17) 0.030(10) 0.053(12) 0.019(9) -0.026(12) 0.013(10)
C17 0.050(8) 0.043(8) 0.021(7) 0.002(6) -0.003(6) 0.037(7)
C13 0.064(12) 0.046(10) 0.010(6) 0.011(6) 0.011(7) 0.040(10)
C14 0.047(11) 0.054(11) 0.023(8) -0.019(8) -0.015(7) 0.037(9)
C15 0.040(10) 0.077(14) 0.034(9) -0.030(9) -0.009(8) 0.043(10)
C16 0.050(11) 0.056(12) 0.020(7) 0.002(8) 0.013(8) 0.034(10)
C11 0.053(11) 0.041(10) 0.019(7) 0.005(7) -0.007(7) 0.036(9)
C12 0.052(11) 0.061(12) 0.018(7) 0.005(8) -0.012(8) 0.032(9)
C18 0.045(10) 0.074(13) 0.029(8) -0.009(9) -0.004(8) 0.053(10)
C10 0.054(11) 0.031(9) 0.024(7) -0.005(7) -0.014(8) 0.029(9)
C9 0.070(14) 0.028(9) 0.021(8) 0.012(7) 0.020(8) 0.026(9)
O1W 0.13(2) 0.25(4) 0.097(16) 0.05(2) 0.009(16) 0.06(2)

loop_
_atom_type_symbol
_atom_type_description
_atom_type_scat_dispersion_real
_atom_type_scat_dispersion_imag
_atom_type_scat_source
C C 0.0033 0.0016 'International Tables Vol C Tables 4.2.6.8 and 6.1.1.4'
H H 0.0000 0.0000 'International Tables Vol C Tables 4.2.6.8 and 6.1.1.4'
Ba Ba -0.3244 2.2819 'International Tables Vol C Tables 4.2.6.8 and 6.1.1.4'
N N 0.0061 0.0033 'International Tables Vol C Tables 4.2.6.8 and 6.1.1.4'
O O 0.0106 0.0060 'International Tables Vol C Tables 4.2.6.8 and 6.1.1.4'

loop_
_geom_angle_atom_site_label_1
_geom_angle_atom_site_label_2
_geom_angle_atom_site_label_3
_geom_angle
_geom_angle_site_symmetry_1
_geom_angle_site_symmetry_3
O3 Ba1 O3 84.9(7) 8_665 2_665
O3 Ba1 O7 114.3(4) 8_665 10_565
O3 Ba1 O7 86.2(3) 2_665 10_565
O3 Ba1 O7 86.2(3) 8_665 6_554
O3 Ba1 O7 114.3(4) 2_665 6_554
O7 Ba1 O7 152.8(5) 10_565 6_554
O3 Ba1 O6 152.8(4) 8_665 .
O3 Ba1 O6 108.8(4) 2_665 .
O7 Ba1 O6 90.5(4) 10_565 .
O7 Ba1 O6 66.8(3) 6_554 .
O3 Ba1 O6 108.8(4) 8_665 9_565
O3 Ba1 O6 152.8(4) 2_665 9_565
O7 Ba1 O6 66.8(3) 10_565 9_565
O7 Ba1 O6 90.5(4) 6_554 9_565
O6 Ba1 O6 69.6(7) . 9_565
O3 Ba1 O8 69.1(3) 8_665 10_565
O3 Ba1 O8 95.2(4) 2_665 10_565
O7 Ba1 O8 47.2(4) 10_565 10_565
O7 Ba1 O8 139.8(3) 6_554 10_565
O6 Ba1 O8 130.1(4) . 10_565
O6 Ba1 O8 69.6(4) 9_565 10_565
O3 Ba1 O8 95.2(4) 8_665 6_554
O3 Ba1 O8 69.1(3) 2_665 6_554
O7 Ba1 O8 139.8(3) 10_565 6_554
O7 Ba1 O8 47.2(4) 6_554 6_554
O6 Ba1 O8 69.6(4) . 6_554
O6 Ba1 O8 130.1(4) 9_565 6_554
O8 Ba1 O8 159.3(6) 10_565 6_554
O3 Ba1 C17 90.8(4) 8_665 10_565
O3 Ba1 C17 86.0(4) 2_665 10_565
O7 Ba1 C17 23.7(4) 10_565 10_565
O7 Ba1 C17 159.0(4) 6_554 10_565
O6 Ba1 C17 113.0(4) . 10_565
O6 Ba1 C17 70.9(4) 9_565 10_565
O8 Ba1 C17 24.4(3) 10_565 10_565
O8 Ba1 C17 153.7(3) 6_554 10_565
O3 Ba1 C17 86.0(4) 8_665 6_554
O3 Ba1 C17 90.8(4) 2_665 6_554
O7 Ba1 C17 159.0(4) 10_565 6_554
O7 Ba1 C17 23.7(4) 6_554 6_554
O6 Ba1 C17 70.9(4) . 6_554
O6 Ba1 C17 113.0(4) 9_565 6_554
O8 Ba1 C17 153.7(3) 10_565 6_554
O8 Ba1 C17 24.4(3) 6_554 6_554
C17 Ba1 C17 175.6(6) 10_565 6_554
O3 Ba1 Ba3 36.7(3) 8_665 2_665
O3 Ba1 Ba3 101.6(3) 2_665 2_665
O7 Ba1 Ba3 82.9(3) 10_565 2_665
O7 Ba1 Ba3 108.3(2) 6_554 2_665
O6 Ba1 Ba3 148.3(3) . 2_665
O6 Ba1 Ba3 79.4(3) 9_565 2_665
O8 Ba1 Ba3 35.7(2) 10_565 2_665
O8 Ba1 Ba3 131.7(3) 6_554 2_665
C17 Ba1 Ba3 60.0(3) 10_565 2_665
C17 Ba1 Ba3 118.0(3) 6_554 2_665
O3 Ba1 Ba3 101.6(3) 8_665 8_665
O3 Ba1 Ba3 36.7(3) 2_665 8_665
O7 Ba1 Ba3 108.3(2) 10_565 8_665
O7 Ba1 Ba3 82.9(3) 6_554 8_665
O6 Ba1 Ba3 79.4(3) . 8_665
O6 Ba1 Ba3 148.3(3) 9_565 8_665
O8 Ba1 Ba3 131.7(3) 10_565 8_665
O8 Ba1 Ba3 35.7(2) 6_554 8_665
C17 Ba1 Ba3 118.0(3) 10_565 8_665
C17 Ba1 Ba3 60.0(3) 6_554 8_665
Ba3 Ba1 Ba3 132.07(5) 2_665 8_665
O9 Ba2 O9 91.5(6) 9_565 5_564
O9 Ba2 O1 84.4(4) 9_565 .
O9 Ba2 O1 117.7(4) 5_564 .
O9 Ba2 O1 117.7(4) 9_565 7_664
O9 Ba2 O1 84.4(4) 5_564 7_664
O1 Ba2 O1 149.5(6) . 7_664
O9 Ba2 O5 149.9(4) 9_565 6_554
O9 Ba2 O5 106.1(4) 5_564 6_554
O1 Ba2 O5 65.9(4) . 6_554
O1 Ba2 O5 88.7(4) 7_664 6_554
O9 Ba2 O5 106.1(4) 9_565 8_665
O9 Ba2 O5 149.9(4) 5_564 8_665
O1 Ba2 O5 88.7(4) . 8_665
O1 Ba2 O5 65.9(4) 7_664 8_665
O5 Ba2 O5 70.1(7) 6_554 8_665
O9 Ba2 O2 91.2(4) 9_565 .
O9 Ba2 O2 72.1(3) 5_564 .
O1 Ba2 O2 46.0(4) . .
O1 Ba2 O2 143.4(3) 7_664 .
O5 Ba2 O2 72.1(4) 6_554 .
O5 Ba2 O2 130.1(4) 8_665 .
O9 Ba2 O2 72.1(3) 9_565 7_664
O9 Ba2 O2 91.2(4) 5_564 7_664
O1 Ba2 O2 143.4(3) . 7_664
O1 Ba2 O2 46.0(4) 7_664 7_664
O5 Ba2 O2 130.1(4) 6_554 7_664
O5 Ba2 O2 72.1(4) 8_665 7_664
O2 Ba2 O2 156.3(5) . 7_664
O9 Ba2 C1 82.2(4) 9_565 .
O9 Ba2 C1 93.9(4) 5_564 .
O1 Ba2 C1 23.9(4) . .
O1 Ba2 C1 160.1(4) 7_664 .
O5 Ba2 C1 72.6(4) 6_554 .
O5 Ba2 C1 112.2(4) 8_665 .
O2 Ba2 C1 23.4(3) . .
O2 Ba2 C1 153.9(3) 7_664 .
O9 Ba2 C1 93.9(4) 9_565 7_664
O9 Ba2 C1 82.2(4) 5_564 7_664
O1 Ba2 C1 160.1(4) . 7_664
O1 Ba2 C1 23.9(4) 7_664 7_664
O5 Ba2 C1 112.2(4) 6_554 7_664
O5 Ba2 C1 72.6(4) 8_665 7_664
O2 Ba2 C1 153.9(3) . 7_664
O2 Ba2 C1 23.4(3) 7_664 7_664
C1 Ba2 C1 174.4(7) . 7_664
O9 Ba2 Ba3 35.0(3) 9_565 7_664
O9 Ba2 Ba3 94.5(3) 5_564 7_664
O1 Ba2 Ba3 113.4(3) . 7_664
O1 Ba2 Ba3 83.3(3) 7_664 7_664
O5 Ba2 Ba3 157.0(3) 6_554 7_664
O5 Ba2 Ba3 87.0(3) 8_665 7_664
O2 Ba2 Ba3 125.3(2) . 7_664
O2 Ba2 Ba3 37.3(2) 7_664 7_664
C1 Ba2 Ba3 116.6(3) . 7_664
C1 Ba2 Ba3 60.0(3) 7_664 7_664
O9 Ba2 Ba3 94.5(3) 9_565 .
O9 Ba2 Ba3 35.0(3) 5_564 .
O1 Ba2 Ba3 83.3(3) . .
O1 Ba2 Ba3 113.3(3) 7_664 .
O5 Ba2 Ba3 87.0(3) 6_554 .
O5 Ba2 Ba3 157.0(3) 8_665 .
O2 Ba2 Ba3 37.3(2) . .
O2 Ba2 Ba3 125.3(2) 7_664 .
C1 Ba2 Ba3 60.0(3) . .
C1 Ba2 Ba3 116.6(3) 7_664 .
Ba3 Ba2 Ba3 115.93(5) 7_664 .
O8 Ba3 O4 117.8(4) 9_565 7_554
O8 Ba3 O9 110.4(4) 9_565 5_564
O4 Ba3 O9 130.8(5) 7_554 5_564
O8 Ba3 O3 70.9(4) 9_565 7_554
O4 Ba3 O3 47.2(4) 7_554 7_554
O9 Ba3 O3 164.3(4) 5_564 7_554
O8 Ba3 O2 73.9(4) 9_565 .
O4 Ba3 O2 111.3(6) 7_554 .
O9 Ba3 O2 72.3(4) 5_564 .
O3 Ba3 O2 93.7(4) 7_554 .
O8 Ba3 O10 141.2(6) 9_565 5_564
O4 Ba3 O10 95.0(5) 7_554 5_564
O9 Ba3 O10 47.4(4) 5_564 5_564
O3 Ba3 O10 140.3(4) 7_554 5_564
O2 Ba3 O10 114.9(4) . 5_564
O8 Ba3 O10 109.4(4) 9_565 8_565
O4 Ba3 O10 62.2(7) 7_554 8_565
O9 Ba3 O10 111.0(5) 5_564 8_565
O3 Ba3 O10 82.3(5) 7_554 8_565
O2 Ba3 O10 173.4(5) . 8_565
O10 Ba3 O10 66.4(7) 5_564 8_565
O8 Ba3 O1W 71.9(5) 9_565 .
O4 Ba3 O1W 130.5(7) 7_554 .
O9 Ba3 O1W 73.2(6) 5_564 .
O3 Ba3 O1W 120.8(6) 7_554 .
O2 Ba3 O1W 117.7(5) . .
O10 Ba3 O1W 70.9(7) 5_564 .
O10 Ba3 O1W 68.9(6) 8_565 .
O8 Ba3 C18 124.2(4) 9_565 5_564
O4 Ba3 C18 117.0(5) 7_554 5_564
O9 Ba3 C18 24.0(4) 5_564 5_564
O3 Ba3 C18 164.0(4) 7_554 5_564
O2 Ba3 C18 95.5(4) . 5_564
O10 Ba3 C18 24.3(4) 5_564 5_564
O10 Ba3 C18 87.3(5) 8_565 5_564
O1W Ba3 C18 65.5(6) . 5_564
O8 Ba3 C8 94.2(4) 9_565 7_554
O4 Ba3 C8 24.2(5) 7_554 7_554
O9 Ba3 C8 150.8(5) 5_564 7_554
O3 Ba3 C8 23.3(4) 7_554 7_554
O2 Ba3 C8 101.1(5) . 7_554
O10 Ba3 C8 118.9(5) 5_564 7_554
O10 Ba3 C8 73.2(7) 8_565 7_554
O1W Ba3 C8 131.6(7) . 7_554
C18 Ba3 C8 141.1(5) 5_564 7_554
O8 Ba3 Ba3 150.2(3) 9_565 12_554
O4 Ba3 Ba3 55.3(4) 7_554 12_554
O9 Ba3 Ba3 87.0(2) 5_564 12_554
O3 Ba3 Ba3 98.9(2) 7_554 12_554
O2 Ba3 Ba3 135.7(3) . 12_554
O10 Ba3 Ba3 41.3(3) 5_564 12_554
O10 Ba3 Ba3 40.8(3) 8_565 12_554
O1W Ba3 Ba3 91.5(4) . 12_554
C18 Ba3 Ba3 65.5(3) 5_564 12_554
C8 Ba3 Ba3 78.3(4) 7_554 12_554
O8 Ba3 Ba1 40.0(3) 9_565 6_454
O4 Ba3 Ba1 78.6(4) 7_554 6_454
O9 Ba3 Ba1 150.3(3) 5_564 6_454
O3 Ba3 Ba1 34.4(3) 7_554 6_454
O2 Ba3 Ba1 94.8(3) . 6_454
O10 Ba3 Ba1 149.7(4) 5_564 6_454
O10 Ba3 Ba1 84.8(4) 8_565 6_454
O1W Ba3 Ba1 90.8(5) . 6_454
C18 Ba3 Ba1 156.2(4) 5_564 6_454
C8 Ba3 Ba1 56.5(3) 7_554 6_454
Ba3 Ba3 Ba1 118.92(4) 12_554 6_454
C10 N2 C11 128.5(15) . .
C10 N2 H2 115.8 . .
C11 N2 H2 115.8 . .
C9 N1 C4 124.4(16) . .
C9 N1 H1 117.8 . .
C4 N1 H1 117.8 . .
C1 O1 Ba2 99.2(10) . .
C1 O2 Ba3 158.3(12) . .
C1 O2 Ba2 90.2(10) . .
Ba3 O2 Ba2 103.3(3) . .
C8 O3 Ba1 145.2(12) . 6_454
C8 O3 Ba3 97.8(11) . 7_554
Ba1 O3 Ba3 108.9(5) 6_454 7_554
C8 O4 Ba3 97.4(12) . 7_554
C17 O7 Ba1 99.3(9) . 2
C17 O8 Ba3 164.6(11) . 9_565
C17 O8 Ba1 88.4(10) . 2
Ba3 O8 Ba1 104.3(3) 9_565 2
C18 O9 Ba2 147.7(11) . 3_665
C18 O9 Ba3 93.9(9) . 3_665
Ba2 O9 Ba3 112.0(5) 3_665 3_665
C18 O10 Ba3 91.2(10) . 3_665
C18 O10 Ba3 167.6(16) . 8_665
Ba3 O10 Ba3 97.8(5) 3_665 8_665
C10 O6 Ba1 152.0(13) . .
C9 O5 Ba2 150.3(15) . 2
O2 C1 O1 118.4(16) . .
O2 C1 C2 122.9(16) . .
O1 C1 C2 118.2(13) . .
O2 C1 Ba2 66.4(9) . .
O1 C1 Ba2 57.0(8) . .
C2 C1 Ba2 163.8(9) . .
C7 C2 C3 120.2(14) . .
C7 C2 C1 123.9(13) . .
C3 C2 C1 115.7(13) . .
C4 C3 C2 118.1(13) . .
C4 C3 H3 120.9 . .
C2 C3 H3 120.9 . .
C3 C4 C5 121.4(12) . .
C3 C4 N1 115.0(13) . .
C5 C4 N1 123.6(14) . .
C6 C5 C4 115.7(16) . .
C6 C5 H5 122.1 . .
C4 C5 H5 122.1 . .
C7 C6 C5 123.8(16) . .
C7 C6 C8 122.4(15) . .
C5 C6 C8 113.4(18) . .
C6 C7 C2 120.2(14) . .
C6 C7 H7 119.9 . .
C2 C7 H7 119.9 . .
O3 C8 O4 117(2) . .
O3 C8 C6 121.7(16) . .
O4 C8 C6 121.6(16) . .
O3 C8 Ba3 59.0(10) . 7_554
O4 C8 Ba3 58.5(11) . 7_554
C6 C8 Ba3 175.2(17) . 7_554
O7 C17 O8 120.5(14) . .
O7 C17 C13 121.8(14) . .
O8 C17 C13 117.6(15) . .
O7 C17 Ba1 57.0(8) . 2
O8 C17 Ba1 67.2(9) . 2
C13 C17 Ba1 162.7(10) . 2
C14 C13 C12 118.1(15) . .
C14 C13 C17 127.1(14) . .
C12 C13 C17 114.8(16) . .
C15 C14 C13 122.2(15) . .
C15 C14 H14 118.9 . .
C13 C14 H14 118.9 . .
C14 C15 C16 120.3(16) . .
C14 C15 C18 123.6(15) . .
C16 C15 C18 115.9(15) . .
C11 C16 C15 118.9(15) . .
C11 C16 H16 120.6 . .
C15 C16 H16 120.6 . .
C12 C11 C16 120.5(14) . .
C12 C11 N2 116.5(15) . .
C16 C11 N2 122.9(15) . .
C11 C12 C13 119.7(16) . .
C11 C12 H12 120.1 . .
C13 C12 H12 120.1 . .
O9 C18 O10 122.7(16) . .
O9 C18 C15 117.4(14) . .
O10 C18 C15 119.8(15) . .
O9 C18 Ba3 62.2(8) . 3_665
O10 C18 Ba3 64.5(9) . 3_665
C15 C18 Ba3 155.6(14) . 3_665
O6 C10 N2 123.6(15) . .
O6 C10 C9 122.2(15) . .
N2 C10 C9 114.0(15) . .
O5 C9 N1 128.2(18) . .
O5 C9 C10 122.1(15) . .
N1 C9 C10 109.7(17) . .
Ba3 O1W H1WA 109.5 . .
Ba3 O1W H1WB 108.9 . .
H1WA O1W H1WB 109.5 . .

loop_
_geom_bond_atom_site_label_1
_geom_bond_atom_site_label_2
_geom_bond_distance
_geom_bond_site_symmetry_2
Ba1 O3 2.635(12) 8_665
Ba1 O3 2.635(12) 2_665
Ba1 O7 2.698(10) 10_565
Ba1 O7 2.699(10) 6_554
Ba1 O6 2.739(14) .
Ba1 O6 2.739(14) 9_565
Ba1 O8 2.927(13) 10_565
Ba1 O8 2.928(13) 6_554
Ba1 C17 3.174(16) 10_565
Ba1 C17 3.175(16) 6_554
Ba1 Ba3 4.4138(17) 2_665
Ba1 Ba3 4.4140(17) 8_665
Ba2 O9 2.641(12) 9_565
Ba2 O9 2.642(12) 5_564
Ba2 O1 2.714(12) .
Ba2 O1 2.714(12) 7_664
Ba2 O5 2.829(14) 6_554
Ba2 O5 2.829(14) 8_665
Ba2 O2 2.929(13) .
Ba2 O2 2.929(13) 7_664
Ba2 C1 3.196(18) .
Ba2 C1 3.196(18) 7_664
Ba2 Ba3 4.4915(18) 7_664
Ba2 Ba3 4.4915(18) .
Ba3 O8 2.660(12) 9_565
Ba3 O4 2.773(18) 7_554
Ba3 O9 2.776(11) 5_564
Ba3 O3 2.790(12) 7_554
Ba3 O2 2.797(10) .
Ba3 O10 2.827(15) 5_564
Ba3 O10 2.857(15) 8_565
Ba3 O1W 2.88(4) .
Ba3 C18 3.132(15) 5_564
Ba3 C8 3.23(2) 7_554
Ba3 Ba3 4.285(2) 12_554
Ba3 Ba1 4.4139(17) 6_454
N2 C10 1.32(2) .
N2 C11 1.443(18) .
N2 H2 0.8600 .
N1 C9 1.36(2) .
N1 C4 1.432(17) .
N1 H1 0.8600 .
O1 C1 1.31(2) .
O2 C1 1.269(17) .
O3 C8 1.29(2) .
O3 Ba1 2.635(12) 6_454
O3 Ba3 2.790(12) 7_554
O4 C8 1.33(3) .
O4 Ba3 2.773(18) 7_554
O7 C17 1.29(2) .
O7 Ba1 2.698(10) 2
O8 C17 1.314(18) .
O8 Ba3 2.660(12) 9_565
O8 Ba1 2.927(13) 2
O9 C18 1.275(19) .
O9 Ba2 2.642(12) 3_665
O9 Ba3 2.776(11) 3_665
O10 C18 1.29(2) .
O10 Ba3 2.827(15) 3_665
O10 Ba3 2.857(15) 8_665
O6 C10 1.23(2) .
O5 C9 1.18(2) .
O5 Ba2 2.829(14) 2
C1 C2 1.48(2) .
C2 C7 1.37(2) .
C2 C3 1.430(19) .
C3 C4 1.41(2) .
C3 H3 0.9300 .
C4 C5 1.42(2) .
C5 C6 1.42(2) .
C5 H5 0.9300 .
C6 C7 1.34(3) .
C6 C8 1.51(3) .
C7 H7 0.9300 .
C8 Ba3 3.23(2) 7_554
C17 C13 1.49(2) .
C17 Ba1 3.175(16) 2
C13 C14 1.39(2) .
C13 C12 1.43(2) .
C14 C15 1.34(2) .
C14 H14 0.9300 .
C15 C16 1.41(2) .
C15 C18 1.51(2) .
C16 C11 1.40(3) .
C16 H16 0.9300 .
C11 C12 1.37(2) .
C12 H12 0.9300 .
C18 Ba3 3.132(15) 3_665
C10 C9 1.56(2) .
O1W H1WA 0.8499 .
O1W H1WB 0.8503 .
